data_2212949
loop_
_publ_author_name
'Ligia R. Gomes.'
'Luis M. N. B. F. Santos'
'Schr\"oder, B.'
'Wagner, Ch.'
'Low, John N.'

_publ_section_title Bis[<i>N</i>,<i>N</i>-diisobutyl-<i>N</i>'-(2-thienylcarbonyl)thioureato]nickel(II)
_journal_coeditor_code LH2318
_journal_issue 4
_journal_name_full 'Acta Crystallographica Section E'
_journal_page_first m953
_journal_page_last m955
_journal_paper_doi 10.1107/S1600536807009403
_journal_volume 63
_journal_year 2007
_chemical_formula_iupac '[Ni (C14 H21 N2 O1 S2)2]'
_chemical_formula_moiety 'C28 H42 N4 Ni1 O2 S4'
_chemical_formula_sum 'C28 H42 N4 Ni O2 S4'
_chemical_formula_weight 653.60
_chemical_name_systematic
;
Bis[N,N-diisobutyl-N'-(2-thienylcarbonyl)thioureato]copper(II)
;
_space_group_IT_number 82
_symmetry_cell_setting tetragonal
_symmetry_space_group_name_Hall 'I -4'
_symmetry_space_group_name_H-M 'I -4'
_atom_sites_solution_hydrogens geom
_atom_sites_solution_primary direct
_atom_sites_solution_secondary difmap
_cell_angle_alpha 90.00
_cell_angle_beta 90.00
_cell_angle_gamma 90.00
_cell_formula_units_Z 4
_cell_length_a 13.077(9)
_cell_length_b 13.077(9)
_cell_length_c 20.44(2)
_cell_measurement_reflns_used 20
_cell_measurement_temperature 290(2)
_cell_measurement_theta_max 26.8
_cell_measurement_theta_min 2.09
_cell_volume 3495(5)
_computing_cell_refinement 'CELL (Burzlaff, 1996)'
_computing_data_collection 'IPDS Software (Stoe & Cie, 1996)'
_computing_data_reduction 'INTEGRATE in IPDS Software'
_computing_molecular_graphics 'ORTEPIII (Johnson & Burnett, 1998)'
_computing_publication_material SHELXL97
_computing_structure_refinement 'SHELXL97 (Sheldrick, 1997)'
_computing_structure_solution 'SHELXS97 (Sheldrick, 1997)'
_diffrn_ambient_temperature 290(2)
_diffrn_measured_fraction_theta_full 0.999
_diffrn_measured_fraction_theta_max 0.999
_diffrn_measurement_device_type 'Stoe Stadi-4'
_diffrn_measurement_method 'Profile fitted 2\q/w scans (Clegg, 1981)'
_diffrn_radiation_monochromator graphite
_diffrn_radiation_source 'fine-focus sealed tube'
_diffrn_radiation_type MoK\a
_diffrn_radiation_wavelength 0.71073
_diffrn_reflns_av_R_equivalents 0.0277
_diffrn_reflns_av_sigmaI/netI 0.0195
_diffrn_reflns_limit_h_max 10
_diffrn_reflns_limit_h_min -16
_diffrn_reflns_limit_k_max 16
_diffrn_reflns_limit_k_min -3
_diffrn_reflns_limit_l_max 0
_diffrn_reflns_limit_l_min -25
_diffrn_reflns_number 3040
_diffrn_reflns_theta_full 26.00
_diffrn_reflns_theta_max 26.00
_diffrn_reflns_theta_min 1.85
_diffrn_standards_decay_% 0
_diffrn_standards_interval_time 60
_diffrn_standards_number 16
_exptl_absorpt_coefficient_mu 0.823
_exptl_absorpt_correction_T_max 0.9222
_exptl_absorpt_correction_T_min 0.7904
_exptl_absorpt_correction_type psi-scan
_exptl_absorpt_process_details '(North <i>et al.</i>,  1968)'
_exptl_crystal_colour violet
_exptl_crystal_density_diffrn 1.242
_exptl_crystal_density_method 'not measured'
_exptl_crystal_description prismatic
_exptl_crystal_F_000 1384
_exptl_crystal_size_max 0.3
_exptl_crystal_size_mid 0.2
_exptl_crystal_size_min 0.1
_refine_diff_density_max 0.517
_refine_diff_density_min -0.601
_refine_ls_abs_structure_details 'Flack (1983), 1653 Friedel pairs'
_refine_ls_abs_structure_Flack 0.003(15)
_refine_ls_extinction_method none
_refine_ls_goodness_of_fit_ref 1.075
_refine_ls_hydrogen_treatment constr
_refine_ls_matrix_type full
_refine_ls_number_parameters 184
_refine_ls_number_reflns 2957
_refine_ls_number_restraints 6
_refine_ls_restrained_S_all 1.075
_refine_ls_R_factor_all 0.0429
_refine_ls_R_factor_gt 0.0382
_refine_ls_shift/su_max 0.001
_refine_ls_shift/su_mean 0.000
_refine_ls_structure_factor_coef Fsqd
_refine_ls_weighting_details 'calc w=1/[\s^2^(Fo^2^)+(0.05P)^2^+3.1544P] where P=(Fo^2^+2Fc^2^)/3'
_refine_ls_weighting_scheme calc
_refine_ls_wR_factor_gt 0.0945
_refine_ls_wR_factor_ref 0.0992
_reflns_number_gt 2785
_reflns_number_total 2957
_reflns_threshold_expression I>2\s(I)
_cod_data_source_file lh2318.cif
_cod_data_source_block I
_cod_original_formula_sum 'C28 H42 N4 Ni1 O2 S4'
_cod_database_code 2212949
_cod_database_fobs_code 2212949

loop_
_symmetry_equiv_pos_as_xyz
'x, y, z'
'y, -x, -z'
'-x, -y, z'
'-y, x, -z'
'x+1/2, y+1/2, z+1/2'
'y+1/2, -x+1/2, -z+1/2'
'-x+1/2, -y+1/2, z+1/2'
'-y+1/2, x+1/2, -z+1/2'

loop_
_atom_site_type_symbol
_atom_site_label
_atom_site_fract_x
_atom_site_fract_y
_atom_site_fract_z
_atom_site_U_iso_or_equiv
_atom_site_adp_type
_atom_site_calc_flag
_atom_site_refinement_flags
_atom_site_occupancy
_atom_site_disorder_assembly
_atom_site_disorder_group
Ni Ni1 0.5000 0.5000 0.83692(3) 0.04292(16) Uani d S 1 . .
S S1 0.39086(15) 0.86168(10) 0.96810(7) 0.0893(4) Uani d . 1 . .
C C2 0.4370(3) 0.7387(3) 0.9649(2) 0.0566(9) Uani d . 1 . .
C C3 0.4763(4) 0.7095(4) 1.0236(2) 0.0702(12) Uani d . 1 . .
H H3 0.5038 0.6451 1.0317 0.084 Uiso calc R 1 . .
C C4 0.4705(5) 0.7871(6) 1.0706(3) 0.0946(18) Uani d . 1 . .
H H4 0.4941 0.7798 1.1133 0.114 Uiso calc R 1 . .
C C5 0.4281(6) 0.8721(5) 1.0482(3) 0.108(2) Uani d . 1 . .
H H5 0.4195 0.9310 1.0732 0.130 Uiso calc R 1 . .
C C21 0.4295(3) 0.6789(3) 0.90372(19) 0.0493(8) Uani d . 1 . .
O O2 0.4740(2) 0.5933(2) 0.90436(12) 0.0567(6) Uani d . 1 . .
N N1 0.3746(3) 0.7229(2) 0.85731(16) 0.0554(8) Uani d . 1 . .
C C6 0.3690(3) 0.6891(3) 0.79582(19) 0.0502(8) Uani d . 1 . .
S S2 0.44967(8) 0.59998(8) 0.75955(4) 0.0541(2) Uani d . 1 . .
N N2 0.2958(3) 0.7322(3) 0.75909(17) 0.0590(8) Uani d . 1 A .
C C7 0.2884(5) 0.7188(5) 0.6879(3) 0.0942(12) Uani d D 1 . .
H H7A 0.2207 0.7394 0.6737 0.113 Uiso calc PR 0.627(12) A -1
H H7B 0.2965 0.6468 0.6776 0.113 Uiso calc PR 0.627(12) A -1
H H7C 0.2195 0.6966 0.6775 0.113 Uiso calc PR 0.373(12) A -2
H H7D 0.3346 0.6643 0.6751 0.113 Uiso calc PR 0.373(12) A -2
C C8A 0.3676(7) 0.7798(7) 0.6496(3) 0.085(3) Uani d PD 0.627(12) A -1
H H8A 0.4350 0.7482 0.6552 0.102 Uiso calc PR 0.627(12) A -1
C C8B 0.3128(9) 0.8129(5) 0.6466(3) 0.069(4) Uani d PD 0.373(12) A -2
H H8B 0.2580 0.8640 0.6474 0.082 Uiso calc PR 0.373(12) A -2
C C9 0.3372(5) 0.7753(5) 0.5774(2) 0.0942(12) Uani d D 1 . .
H H9A 0.3877 0.8100 0.5516 0.141 Uiso calc PR 0.313(6) A -1
H H9B 0.2720 0.8079 0.5716 0.141 Uiso calc PR 0.313(6) A -1
H H9C 0.3327 0.7052 0.5637 0.141 Uiso calc PR 0.313(6) A -1
H H9D 0.2739 0.7387 0.5730 0.141 Uiso calc PR 0.313(6) A -1
H H9E 0.3896 0.7409 0.5530 0.141 Uiso calc PR 0.313(6) A -1
H H9F 0.3289 0.8435 0.5609 0.141 Uiso calc PR 0.313(6) A -1
H H9G 0.3570 0.8323 0.5506 0.141 Uiso calc PR 0.187(6) A -2
H H9H 0.2777 0.7433 0.5590 0.141 Uiso calc PR 0.187(6) A -2
H H9I 0.3922 0.7267 0.5792 0.141 Uiso calc PR 0.187(6) A -2
H H9J 0.3276 0.7026 0.5752 0.141 Uiso calc PR 0.187(6) A -2
H H9K 0.4069 0.7916 0.5669 0.141 Uiso calc PR 0.187(6) A -2
H H9LF 0.2924 0.8081 0.5467 0.141 Uiso calc PR 0.187(6) A -2
C C10A 0.3738(15) 0.8924(6) 0.6675(8) 0.133(6) Uani d PD 0.627(12) A -1
H H10A 0.3066 0.9218 0.6664 0.200 Uiso calc PR 0.313(6) A -1
H H10B 0.4171 0.9273 0.6368 0.200 Uiso calc PR 0.313(6) A -1
H H10C 0.4018 0.8993 0.7107 0.200 Uiso calc PR 0.313(6) A -1
H H10D 0.4437 0.9105 0.6762 0.200 Uiso calc PR 0.313(6) A -1
H H10E 0.3332 0.9050 0.7058 0.200 Uiso calc PR 0.313(6) A -1
H H10F 0.3485 0.9330 0.6319 0.200 Uiso calc PR 0.313(6) A -1
C C10B 0.4145(11) 0.8545(16) 0.6712(10) 0.085(3) Uani d PD 0.373(12) A -2
H H10G 0.4669 0.8042 0.6647 0.128 Uiso calc PR 0.187(6) A -2
H H10H 0.4090 0.8702 0.7169 0.128 Uiso calc PR 0.187(6) A -2
H H10I 0.4316 0.9155 0.6474 0.128 Uiso calc PR 0.187(6) A -2
H H10J 0.4047 0.9224 0.6880 0.128 Uiso calc PR 0.187(6) A -2
H H10K 0.4627 0.8564 0.6358 0.128 Uiso calc PR 0.187(6) A -2
H H10L 0.4401 0.8111 0.7053 0.128 Uiso calc PR 0.187(6) A -2
C C11 0.2228(3) 0.8022(4) 0.7917(2) 0.0717(13) Uani d . 1 . .
H H11A 0.1870 0.8413 0.7585 0.086 Uiso calc R 1 A .
H H11B 0.2609 0.8500 0.8186 0.086 Uiso calc R 1 . .
C C12 0.1449(4) 0.7479(5) 0.8341(3) 0.0864(15) Uani d . 1 A .
H H12 0.1816 0.7004 0.8628 0.104 Uiso calc R 1 . .
C C13 0.0687(5) 0.6858(6) 0.7928(3) 0.111(2) Uani d . 1 . .
H H13A 0.1053 0.6469 0.7605 0.166 Uiso calc PR 0.50 A .
H H13B 0.0220 0.7315 0.7713 0.166 Uiso calc PR 0.50 . .
H H13C 0.0312 0.6401 0.8207 0.166 Uiso calc PR 0.50 . .
H H13D 0.0004 0.6988 0.8078 0.166 Uiso calc PR 0.50 . .
H H13E 0.0836 0.6142 0.7970 0.166 Uiso calc PR 0.50 . .
H H13F 0.0745 0.7056 0.7477 0.166 Uiso calc PR 0.50 . .
C C14 0.0887(5) 0.8266(6) 0.8776(3) 0.110(2) Uani d . 1 . .
H H14A 0.0538 0.7915 0.9123 0.165 Uiso calc PR 0.50 A .
H H14B 0.0401 0.8636 0.8517 0.165 Uiso calc PR 0.50 . .
H H14C 0.1375 0.8734 0.8959 0.165 Uiso calc PR 0.50 . .
H H14D 0.1005 0.8942 0.8610 0.165 Uiso calc PR 0.50 . .
H H14E 0.1141 0.8220 0.9216 0.165 Uiso calc PR 0.50 . .
H H14F 0.0167 0.8123 0.8773 0.165 Uiso calc PR 0.50 . .

loop_
_atom_site_aniso_label
_atom_site_aniso_U_11
_atom_site_aniso_U_22
_atom_site_aniso_U_33
_atom_site_aniso_U_12
_atom_site_aniso_U_13
_atom_site_aniso_U_23
Ni1 0.0439(3) 0.0385(3) 0.0464(3) 0.0053(3) 0.000 0.000
S1 0.1229(12) 0.0552(7) 0.0898(8) 0.0180(7) 0.0172(8) -0.0150(6)
C2 0.059(2) 0.049(2) 0.061(2) 0.0040(19) 0.0076(19) -0.0082(18)
C3 0.069(3) 0.080(3) 0.062(2) 0.011(2) -0.003(2) -0.010(2)
C4 0.081(4) 0.132(5) 0.070(3) 0.000(4) -0.002(3) -0.035(3)
C5 0.127(5) 0.095(4) 0.103(4) -0.009(4) 0.017(4) -0.051(4)
C21 0.0480(19) 0.0428(18) 0.057(2) 0.0008(16) 0.0070(16) -0.0011(15)
O2 0.0749(17) 0.0443(14) 0.0510(13) 0.0140(14) -0.0019(13) -0.0007(11)
N1 0.0592(18) 0.0463(16) 0.0607(18) 0.0098(15) -0.0009(15) -0.0015(14)
C6 0.0468(18) 0.0417(17) 0.062(2) 0.0017(15) 0.0012(16) 0.0095(16)
S2 0.0594(5) 0.0526(5) 0.0502(5) 0.0129(4) 0.0002(4) 0.0040(4)
N2 0.0529(17) 0.0587(18) 0.066(2) 0.0100(15) -0.0007(15) 0.0175(16)
C7 0.107(3) 0.107(3) 0.069(2) -0.016(3) -0.008(2) 0.016(2)
C8A 0.089(6) 0.086(5) 0.081(5) -0.020(5) -0.015(4) 0.033(5)
C8B 0.072(8) 0.069(8) 0.064(7) 0.021(7) -0.012(6) 0.020(6)
C9 0.107(3) 0.107(3) 0.069(2) -0.016(3) -0.008(2) 0.016(2)
C10A 0.206(16) 0.067(6) 0.127(9) -0.009(9) 0.019(12) 0.028(7)
C10B 0.089(6) 0.086(5) 0.081(5) -0.020(5) -0.015(4) 0.033(5)
C11 0.058(3) 0.070(3) 0.087(3) 0.031(2) -0.001(2) 0.010(2)
C12 0.067(3) 0.102(4) 0.090(3) 0.033(3) 0.003(3) 0.024(3)
C13 0.071(4) 0.131(6) 0.129(5) -0.004(4) 0.010(4) -0.001(5)
C14 0.086(4) 0.152(6) 0.092(4) 0.037(4) 0.017(3) 0.008(4)

loop_
_atom_type_symbol
_atom_type_description
_atom_type_scat_dispersion_real
_atom_type_scat_dispersion_imag
_atom_type_scat_source
C C 0.0033 0.0016 'International Tables Vol C Tables 4.2.6.8 and 6.1.1.4'
H H 0.0000 0.0000 'International Tables Vol C Tables 4.2.6.8 and 6.1.1.4'
Ni Ni 0.3393 1.1124 'International Tables Vol C Tables 4.2.6.8 and 6.1.1.4'
S S 0.1246 0.1234 'International Tables Vol C Tables 4.2.6.8 and 6.1.1.4'
O O 0.0106 0.0060 'International Tables Vol C Tables 4.2.6.8 and 6.1.1.4'
N N 0.0061 0.0033 'International Tables Vol C Tables 4.2.6.8 and 6.1.1.4'

loop_
_geom_angle_atom_site_label_1
_geom_angle_atom_site_label_2
_geom_angle_atom_site_label_3
_geom_angle_site_symmetry_1
_geom_angle_site_symmetry_3
_geom_angle
O2 Ni1 O2 3_665 . 85.19(17)
O2 Ni1 S2 3_665 . 172.46(10)
O2 Ni1 S2 . . 95.12(10)
O2 Ni1 S2 3_665 3_665 95.12(10)
O2 Ni1 S2 . 3_665 172.46(10)
S2 Ni1 S2 . 3_665 85.57(9)
C5 S1 C2 . . 90.6(3)
C3 C2 C21 . . 128.5(4)
C3 C2 S1 . . 111.2(3)
C21 C2 S1 . . 120.2(3)
C2 C3 C4 . . 112.4(5)
C2 C3 H3 . . 123.8
C4 C3 H3 . . 123.8
C5 C4 C3 . . 113.2(5)
C5 C4 H4 . . 123.4
C3 C4 H4 . . 123.4
C4 C5 S1 . . 112.5(4)
C4 C5 H5 . . 123.8
S1 C5 H5 . . 123.8
O2 C21 N1 . . 130.1(4)
O2 C21 C2 . . 115.5(3)
N1 C21 C2 . . 114.4(3)
C21 O2 Ni1 . . 130.9(2)
C21 N1 C6 . . 124.2(3)
N1 C6 N2 . . 115.3(3)
N1 C6 S2 . . 126.2(3)
N2 C6 S2 . . 118.4(3)
C6 S2 Ni1 . . 106.22(14)
C6 N2 C7 . . 123.5(4)
C6 N2 C11 . . 117.9(4)
C7 N2 C11 . . 118.5(4)
N2 C7 C8A . . 113.7(5)
N2 C7 C8B . . 116.0(5)
N2 C7 H7A . . 108.8
C8A C7 H7A . . 108.8
C8B C7 H7A . . 78.6
N2 C7 H7B . . 108.8
C8A C7 H7B . . 108.8
C8B C7 H7B . . 129.8
H7A C7 H7B . . 107.7
N2 C7 H7C . . 108.3
C8A C7 H7C . . 132.5
C8B C7 H7C . . 108.3
H7B C7 H7C . . 76.3
N2 C7 H7D . . 108.3
C8A C7 H7D . . 79.8
C8B C7 H7D . . 108.3
H7A C7 H7D . . 133.8
H7C C7 H7D . . 107.4
C10A C8A C7 . . 114.8(9)
C10A C8A C9 . . 106.5(9)
C7 C8A C9 . . 107.4(5)
C10A C8A H8A . . 109.3
C7 C8A H8A . . 109.3
C9 C8A H8A . . 109.3
C10B C8B C7 . . 106.7(9)
C10B C8B C9 . . 103.8(11)
C7 C8B C9 . . 107.2(5)
C10B C8B H8B . . 112.8
C7 C8B H8B . . 112.8
C9 C8B H8B . . 112.8
C8A C9 H9A . . 109.5
C8B C9 H9A . . 120.0
C8A C9 H9B . . 109.5
C8B C9 H9B . . 77.7
H9A C9 H9B . . 109.5
C8A C9 H9C . . 109.5
C8B C9 H9C . . 124.3
H9A C9 H9C . . 109.5
H9B C9 H9C . . 109.5
C8A C9 H9D . . 109.5
C8B C9 H9D . . 93.8
H9A C9 H9D . . 141.1
H9B C9 H9D . . 56.3
H9C C9 H9D . . 56.3
C8A C9 H9E . . 109.5
C8B C9 H9E . . 141.2
H9A C9 H9E . . 56.3
H9B C9 H9E . . 141.1
H9C C9 H9E . . 56.3
H9D C9 H9E . . 109.5
C8A C9 H9F . . 109.5
C8B C9 H9F . . 90.2
H9A C9 H9F . . 56.3
H9B C9 H9F . . 56.3
H9C C9 H9F . . 141.1
H9D C9 H9F . . 109.5
H9E C9 H9F . . 109.5
C8A C9 H9G . . 116.7
C8B C9 H9G . . 109.5
H9B C9 H9G . . 79.9
H9C C9 H9G . . 126.3
H9D C9 H9G . . 124.5
H9E C9 H9G . . 82.8
C8A C9 H9H . . 127.3
C8B C9 H9H . . 109.5
H9A C9 H9H . . 123.2
H9B C9 H9H . . 55.0
H9C C9 H9H . . 54.6
H9E C9 H9H . . 99.8
H9F C9 H9H . . 100.1
H9G C9 H9H . . 109.5
C8A C9 H9I . . 78.1
C8B C9 H9I . . 109.5
H9A C9 H9I . . 79.5
H9B C9 H9I . . 164.4
H9C C9 H9I . . 54.9
H9D C9 H9I . . 108.6
H9F C9 H9I . . 135.4
H9G C9 H9I . . 109.5
H9H C9 H9I . . 109.5
C8A C9 H9J . . 96.7
C8B C9 H9J . . 109.5
H9A C9 H9J . . 122.2
H9B C9 H9J . . 108.5
H9D C9 H9J . . 52.4
H9E C9 H9J . . 66.7
H9F C9 H9J . . 152.8
H9G C9 H9J . . 141.1
H9H C9 H9J . . 56.3
H9I C9 H9J . . 56.3
C8A C9 H9K . . 87.7
C8B C9 H9K . . 109.5
H9B C9 H9K . . 135.8
H9C C9 H9K . . 101.8
H9D C9 H9K . . 155.2
H9E C9 H9K . . 46.4
H9F C9 H9K . . 79.8
H9G C9 H9K . . 56.3
H9H C9 H9K . . 141.1
H9I C9 H9K . . 56.3
H9J C9 H9K . . 109.5
C8A C9 H9LF . . 140.6
C8B C9 H9LF . . 109.5
H9A C9 H9LF . . 81.3
H9C C9 H9LF . . 101.5
H9D C9 H9LF . . 68.7
H9E C9 H9LF . . 107.8
H9G C9 H9LF . . 56.3
H9H C9 H9LF . . 56.3
H9I C9 H9LF . . 141.1
H9J C9 H9LF . . 109.5
H9K C9 H9LF . . 109.5
C8A C10A H10A . . 109.5
C8A C10A H10B . . 109.5
H10A C10A H10B . . 109.5
C8A C10A H10C . . 109.5
H10A C10A H10C . . 109.5
H10B C10A H10C . . 109.5
C8A C10A H10D . . 109.5
H10A C10A H10D . . 141.1
H10B C10A H10D . . 56.3
H10C C10A H10D . . 56.3
C8A C10A H10E . . 109.5
H10A C10A H10E . . 56.3
H10B C10A H10E . . 141.1
H10C C10A H10E . . 56.3
H10D C10A H10E . . 109.5
C8A C10A H10F . . 109.5
H10A C10A H10F . . 56.3
H10B C10A H10F . . 56.3
H10C C10A H10F . . 141.1
H10D C10A H10F . . 109.5
H10E C10A H10F . . 109.5
C8B C10B H10G . . 109.5
C8B C10B H10H . . 109.5
H10G C10B H10H . . 109.5
C8B C10B H10I . . 109.5
H10G C10B H10I . . 109.5
H10H C10B H10I . . 109.5
C8B C10B H10J . . 109.5
H10G C10B H10J . . 141.1
H10H C10B H10J . . 56.3
H10I C10B H10J . . 56.3
C8B C10B H10K . . 109.5
H10G C10B H10K . . 56.3
H10H C10B H10K . . 141.1
H10I C10B H10K . . 56.3
H10J C10B H10K . . 109.5
C8B C10B H10L . . 109.5
H10G C10B H10L . . 56.3
H10H C10B H10L . . 56.3
H10I C10B H10L . . 141.1
H10J C10B H10L . . 109.5
H10K C10B H10L . . 109.5
N2 C11 C12 . . 113.7(4)
N2 C11 H11A . . 108.8
C12 C11 H11A . . 108.8
N2 C11 H11B . . 108.8
C12 C11 H11B . . 108.8
H11A C11 H11B . . 107.7
C11 C12 C13 . . 111.7(5)
C11 C12 C14 . . 109.7(5)
C13 C12 C14 . . 111.1(4)
C11 C12 H12 . . 108.1
C13 C12 H12 . . 108.1
C14 C12 H12 . . 108.1
C12 C13 H13A . . 109.5
C12 C13 H13B . . 109.5
H13A C13 H13B . . 109.5
C12 C13 H13C . . 109.5
H13A C13 H13C . . 109.5
H13B C13 H13C . . 109.5
C12 C13 H13D . . 109.5
H13A C13 H13D . . 141.1
H13B C13 H13D . . 56.3
H13C C13 H13D . . 56.3
C12 C13 H13E . . 109.5
H13A C13 H13E . . 56.3
H13B C13 H13E . . 141.1
H13C C13 H13E . . 56.3
H13D C13 H13E . . 109.5
C12 C13 H13F . . 109.5
H13A C13 H13F . . 56.3
H13B C13 H13F . . 56.3
H13C C13 H13F . . 141.1
H13D C13 H13F . . 109.5
H13E C13 H13F . . 109.5
C12 C14 H14A . . 109.5
C12 C14 H14B . . 109.5
H14A C14 H14B . . 109.5
C12 C14 H14C . . 109.5
H14A C14 H14C . . 109.5
H14B C14 H14C . . 109.5
C12 C14 H14D . . 109.5
H14A C14 H14D . . 141.1
H14B C14 H14D . . 56.3
H14C C14 H14D . . 56.3
C12 C14 H14E . . 109.5
H14A C14 H14E . . 56.3
H14B C14 H14E . . 141.1
H14C C14 H14E . . 56.3
H14D C14 H14E . . 109.5
C12 C14 H14F . . 109.5
H14A C14 H14F . . 56.3
H14B C14 H14F . . 56.3
H14C C14 H14F . . 141.1
H14D C14 H14F . . 109.5
H14E C14 H14F . . 109.5

loop_
_geom_bond_atom_site_label_1
_geom_bond_atom_site_label_2
_geom_bond_site_symmetry_2
_geom_bond_distance
_geom_bond_publ_flag
Ni1 O2 3_665 1.872(3) ?
Ni1 O2 . 1.872(3) y
Ni1 S2 . 2.1549(17) y
Ni1 S2 3_665 2.1549(17) ?
S1 C5 . 1.714(7) ?
S1 C2 . 1.719(4) ?
C2 C3 . 1.360(6) ?
C2 C21 . 1.478(5) ?
C3 C4 . 1.400(7) ?
C3 H3 . 0.9300 ?
C4 C5 . 1.324(9) ?
C4 H4 . 0.9300 ?
C5 H5 . 0.9300 ?
C21 O2 . 1.261(5) y
C21 N1 . 1.321(5) y
N1 C6 . 1.334(5) y
C6 N2 . 1.341(5) y
C6 S2 . 1.738(4) y
N2 C7 . 1.470(7) ?
N2 C11 . 1.481(5) ?
C7 C8A . 1.523(5) ?
C7 C8B . 1.525(5) ?
C7 H7A . 0.9700 ?
C7 H7B . 0.9700 ?
C7 H7C . 0.9700 ?
C7 H7D . 0.9700 ?
C8A C10A . 1.521(5) ?
C8A C9 . 1.529(5) ?
C8A H8A . 0.9800 ?
C8B C10B . 1.523(5) ?
C8B C9 . 1.531(5) ?
C8B H8B . 0.9800 ?
C9 H9A . 0.9600 ?
C9 H9B . 0.9600 ?
C9 H9C . 0.9600 ?
C9 H9D . 0.9600 ?
C9 H9E . 0.9600 ?
C9 H9F . 0.9600 ?
C9 H9G . 0.9600 ?
C9 H9H . 0.9600 ?
C9 H9I . 0.9600 ?
C9 H9J . 0.9600 ?
C9 H9K . 0.9600 ?
C9 H9LF . 0.9600 ?
C10A H10A . 0.9600 ?
C10A H10B . 0.9600 ?
C10A H10C . 0.9600 ?
C10A H10D . 0.9600 ?
C10A H10E . 0.9600 ?
C10A H10F . 0.9600 ?
C10B H10G . 0.9600 ?
C10B H10H . 0.9600 ?
C10B H10I . 0.9600 ?
C10B H10J . 0.9600 ?
C10B H10K . 0.9600 ?
C10B H10L . 0.9600 ?
C11 C12 . 1.514(7) ?
C11 H11A . 0.9700 ?
C11 H11B . 0.9700 ?
C12 C13 . 1.539(9) ?
C12 C14 . 1.545(8) ?
C12 H12 . 0.9800 ?
C13 H13A . 0.9600 ?
C13 H13B . 0.9600 ?
C13 H13C . 0.9600 ?
C13 H13D . 0.9600 ?
C13 H13E . 0.9600 ?
C13 H13F . 0.9600 ?
C14 H14A . 0.9600 ?
C14 H14B . 0.9600 ?
C14 H14C . 0.9600 ?
C14 H14D . 0.9600 ?
C14 H14E . 0.9600 ?
C14 H14F . 0.9600 ?

loop_
_geom_hbond_atom_site_label_D
_geom_hbond_atom_site_label_H
_geom_hbond_atom_site_label_A
_geom_hbond_site_symmetry_A
_geom_hbond_distance_DH
_geom_hbond_distance_HA
_geom_hbond_distance_DA
_geom_hbond_angle_DHA
_geom_hbond_publ_flag
C3 H3 O2 2_567 0.93 2.35 3.204(6) 153 y

loop_
_geom_torsion_atom_site_label_1
_geom_torsion_atom_site_label_2
_geom_torsion_atom_site_label_3
_geom_torsion_atom_site_label_4
_geom_torsion_site_symmetry_1
_geom_torsion
C5 S1 C2 C3 . 1.2(4)
C5 S1 C2 C21 . -179.5(4)
C21 C2 C3 C4 . 179.8(4)
S1 C2 C3 C4 . -1.0(6)
C2 C3 C4 C5 . 0.2(8)
C3 C4 C5 S1 . 0.8(8)
C2 S1 C5 C4 . -1.2(6)
C3 C2 C21 O2 . -7.3(6)
S1 C2 C21 O2 . 173.6(3)
C3 C2 C21 N1 . 170.9(4)
S1 C2 C21 N1 . -8.2(5)
N1 C21 O2 Ni1 . 11.0(6)
C2 C21 O2 Ni1 . -171.0(3)
O2 Ni1 O2 C21 3_665 -164.2(4)
S2 Ni1 O2 C21 . 8.2(3)
O2 C21 N1 C6 . -11.3(7)
C2 C21 N1 C6 . 170.8(4)
C21 N1 C6 N2 . 168.5(4)
C21 N1 C6 S2 . -14.0(6)
N1 C6 S2 Ni1 . 29.8(4)
N2 C6 S2 Ni1 . -152.8(3)
O2 Ni1 S2 C6 . -22.03(17)
S2 Ni1 S2 C6 3_665 165.51(15)
N1 C6 N2 C7 . 169.2(4)
S2 C6 N2 C7 . -8.6(5)
N1 C6 N2 C11 . -6.8(5)
S2 C6 N2 C11 . 175.5(3)
C6 N2 C7 C8A . -74.8(7)
C11 N2 C7 C8A . 101.1(7)
C6 N2 C7 C8B . -110.1(8)
C11 N2 C7 C8B . 65.8(8)
N2 C7 C8A C10A . -50.7(13)
C8B C7 C8A C10A . 50.9(14)
N2 C7 C8A C9 . -168.9(6)
C8B C7 C8A C9 . -67.3(6)
N2 C7 C8B C10B . 50.0(13)
C8A C7 C8B C10B . -43.7(13)
N2 C7 C8B C9 . 160.7(6)
C8A C7 C8B C9 . 67.0(6)
C10A C8A C9 C8B . -56.2(12)
C7 C8A C9 C8B . 67.3(6)
C10B C8B C9 C8A . 45.8(11)
C7 C8B C9 C8A . -66.9(6)
C6 N2 C11 C12 . -73.9(5)
C7 N2 C11 C12 . 110.0(5)
N2 C11 C12 C13 . -69.1(5)
N2 C11 C12 C14 . 167.4(4)
